data_4063153
loop_
_publ_author_name
'Tsutsui, Shinobu'
'Sakamoto, Kenkichi'

_publ_section_title
;
Preparation, Structures, and Theoretical Calculations of
Novel Silacalixarene Derivatives: Silacalix[4]quinone and
Silacalix[4]hydroquinone Octamethyl Ether
;
_journal_name_full Organometallics
_journal_paper_doi 10.1021/om0499310
_journal_year 2004
_chemical_formula_sum 'C88 H94 O16 Si8'
_chemical_formula_weight 1632.35
_space_group_IT_number 12
_symmetry_cell_setting monoclinic
_symmetry_space_group_name_Hall '-C 2y'
_symmetry_space_group_name_H-M 'C 1 2/m 1'
_cell_angle_alpha 90.00
_cell_angle_beta 122.575(3)
_cell_angle_gamma 90.00
_cell_formula_units_Z 2
_cell_length_a 24.866(4)
_cell_length_b 13.099(2)
_cell_length_c 16.060(3)
_cell_measurement_temperature 123(2)
_cell_volume 4407.9(13)
_diffrn_ambient_temperature 123(2)
_exptl_crystal_density_diffrn 1.230
_cod_depositor_comments
;
The following automatic conversions were performed:
'_symmetry_cell_setting' value 'Monoclinic' changed to 'monoclinic'
according to '/home/saulius/struct/CIF-dictionaries/cif_core.dic'
dictionary named 'cif_core.dic' version 2.4.1 from 2010-06-29.

Automatic conversion script
Id: cif_fix_enum 1527 2010-12-29 10:47:43Z saulius 
;
_cod_original_sg_symbol_H-M 'C 2/m'
_cod_database_code 4063153

loop_
_symmetry_equiv_pos_as_xyz
'x, y, z'
'-x, y, -z'
'x+1/2, y+1/2, z'
'-x+1/2, y+1/2, -z'
'-x, -y, -z'
'x, -y, z'
'-x+1/2, -y+1/2, -z'
'x+1/2, -y+1/2, z'

loop_
_atom_site_label
_atom_site_type_symbol
_atom_site_fract_x
_atom_site_fract_y
_atom_site_fract_z
_atom_site_U_iso_or_equiv
_atom_site_adp_type
_atom_site_occupancy
_atom_site_symmetry_multiplicity
_atom_site_calc_flag
_atom_site_refinement_flags
_atom_site_disorder_assembly
_atom_site_disorder_group
C1 C 0.24607(13) 0.2794(2) 0.2806(2) 0.0250(6) Uani 1 1 d . . .
C2 C 0.17508(13) 0.2738(2) 0.2155(2) 0.0259(6) Uani 1 1 d . . .
C3 C 0.14931(14) 0.2612(2) 0.1184(2) 0.0310(7) Uani 1 1 d . . .
H3 H 0.1042 0.2567 0.0764 0.037 Uiso 1 1 calc R . .
C4 C 0.18756(14) 0.2539(2) 0.0736(2) 0.0324(7) Uani 1 1 d . . .
C5 C 0.25742(14) 0.2642(2) 0.1390(2) 0.0296(6) Uani 1 1 d . . .
H5 H 0.2826 0.2631 0.1109 0.036 Uiso 1 1 calc R . .
C6 C 0.28660(13) 0.2751(2) 0.2376(2) 0.0254(6) Uani 1 1 d . . .
C7 C 0.14799(17) 0.1675(3) 0.3593(3) 0.0424(8) Uani 1 1 d . . .
H7A H 0.1173 0.1627 0.3796 0.064 Uiso 1 1 calc R . .
H7B H 0.1911 0.1760 0.4179 0.064 Uiso 1 1 calc R . .
H7C H 0.1462 0.1050 0.3244 0.064 Uiso 1 1 calc R . .
C8 C 0.04147(15) 0.2803(3) 0.1769(3) 0.0443(8) Uani 1 1 d . . .
H8A H 0.0297 0.2145 0.1424 0.066 Uiso 1 1 calc R . .
H8B H 0.0330 0.3351 0.1299 0.066 Uiso 1 1 calc R . .
H8C H 0.0162 0.2918 0.2065 0.066 Uiso 1 1 calc R . .
C9 C 0.1365(2) 0.5000 0.2981(3) 0.0322(9) Uani 1 2 d S . .
C10 C 0.14953(14) 0.4004(2) 0.3511(2) 0.0305(7) Uani 1 1 d . . .
C11 C 0.17690(15) 0.4034(2) 0.4495(2) 0.0343(7) Uani 1 1 d . . .
H11 H 0.1863 0.3408 0.4845 0.041 Uiso 1 1 calc R . .
C12 C 0.1931(2) 0.5000 0.5055(3) 0.0373(10) Uani 1 2 d S . .
C13 C 0.37786(18) 0.5000 0.3452(3) 0.0266(8) Uani 1 2 d S . .
C14 C 0.39712(12) 0.4012(2) 0.3995(2) 0.0251(6) Uani 1 1 d . . .
C15 C 0.43039(13) 0.4042(2) 0.4985(2) 0.0285(6) Uani 1 1 d . . .
H15 H 0.4425 0.3415 0.5338 0.034 Uiso 1 1 calc R . .
C16 C 0.44908(19) 0.5000 0.5549(3) 0.0291(9) Uani 1 2 d S . .
C17 C 0.40134(16) 0.1685(2) 0.4125(2) 0.0386(7) Uani 1 1 d . . .
H17A H 0.3812 0.1059 0.3752 0.058 Uiso 1 1 calc R . .
H17B H 0.3885 0.1803 0.4598 0.058 Uiso 1 1 calc R . .
H17C H 0.4478 0.1616 0.4483 0.058 Uiso 1 1 calc R . .
C18 C 0.41559(14) 0.2767(3) 0.2564(2) 0.0356(7) Uani 1 1 d . . .
H18A H 0.4619 0.2779 0.3032 0.053 Uiso 1 1 calc R . .
H18B H 0.4026 0.3367 0.2132 0.053 Uiso 1 1 calc R . .
H18C H 0.4035 0.2145 0.2164 0.053 Uiso 1 1 calc R . .
C19 C 0.0364(4) 1.0000 -0.0451(5) 0.079(2) Uani 1 2 d S . .
C20 C 0.0661(5) 1.0000 0.0561(5) 0.092(3) Uani 1 2 d S . .
H20 H 0.1114 1.0000 0.0969 0.110 Uiso 1 2 calc SR . .
C21 C 0.0291(4) 1.0000 0.1002(5) 0.085(2) Uani 1 2 d S . .
H21 H 0.0508 1.0000 0.1702 0.102 Uiso 1 2 calc SR . .
C22 C 0.0759(4) 1.0000 -0.0924(5) 0.098(3) Uani 1 2 d S . .
H22A H 0.1117 0.9525 -0.0567 0.147 Uiso 0.50 1 calc PR . .
H22B H 0.0922 1.0689 -0.0893 0.147 Uiso 0.50 1 calc PR . .
H22C H 0.0489 0.9786 -0.1616 0.147 Uiso 0.50 1 calc PR . .
C23 C 0.2084(6) 0.5000 0.8886(7) 0.129(5) Uani 1 2 d S . .
C24 C 0.2318(7) 0.5000 0.9869(10) 0.143(6) Uani 1 2 d S . .
H24 H 0.2766 0.5000 1.0332 0.171 Uiso 1 2 calc SR . .
C25 C 0.1908(7) 0.5000 1.0194(7) 0.147(6) Uani 1 2 d S . .
H25 H 0.2075 0.5000 1.0883 0.176 Uiso 1 2 calc SR . .
C26 C 0.1231(6) 0.5000 0.9504(6) 0.114(4) Uani 1 2 d S . .
C27 C 0.1023(6) 0.5000 0.8523(5) 0.118(4) Uani 1 2 d S . .
H27 H 0.0577 0.5000 0.8040 0.142 Uiso 1 2 calc SR . .
C28 C 0.1461(6) 0.5000 0.8217(7) 0.114(4) Uani 1 2 d S . .
H28 H 0.1309 0.5000 0.7533 0.137 Uiso 1 2 calc SR . .
C29 C 0.2560(6) 0.5000 0.8540(9) 0.141(4) Uani 1 2 d S . .
H29A H 0.2357 0.4683 0.7885 0.211 Uiso 0.50 1 calc PR . .
H29B H 0.2943 0.4613 0.9011 0.211 Uiso 0.50 1 calc PR . .
H29C H 0.2679 0.5704 0.8504 0.211 Uiso 0.50 1 calc PR . .
C30 C 0.0776(7) 0.5000 0.9865(6) 0.149(5) Uani 1 2 d S . .
H30A H 0.0368 0.5303 0.9358 0.224 Uiso 0.50 1 calc PR . .
H30B H 0.0961 0.5400 1.0475 0.224 Uiso 0.50 1 calc PR . .
H30C H 0.0705 0.4297 0.9993 0.224 Uiso 0.50 1 calc PR . .
O1 O 0.27146(9) 0.28711(16) 0.37008(14) 0.0333(5) Uani 1 1 d . . .
O2 O 0.16234(11) 0.2375(2) -0.01517(16) 0.0465(6) Uani 1 1 d . . .
O3 O 0.11512(19) 0.5000 0.2091(2) 0.0503(9) Uani 1 2 d S . .
O4 O 0.21825(18) 0.5000 0.5960(2) 0.0478(9) Uani 1 2 d S . .
O5 O 0.34525(15) 0.5000 0.2538(2) 0.0385(7) Uani 1 2 d S . .
O6 O 0.47939(16) 0.5000 0.6454(2) 0.0446(8) Uani 1 2 d S . .
Si1 Si 0.12777(4) 0.27928(6) 0.27578(6) 0.0298(2) Uani 1 1 d . . .
Si2 Si 0.37539(4) 0.27896(6) 0.32535(6) 0.0264(2) Uani 1 1 d . . .

loop_
_atom_site_aniso_label
_atom_site_aniso_U_11
_atom_site_aniso_U_22
_atom_site_aniso_U_33
_atom_site_aniso_U_23
_atom_site_aniso_U_13
_atom_site_aniso_U_12
C1 0.0298(14) 0.0214(13) 0.0236(15) -0.0012(11) 0.0142(12) -0.0020(11)
C2 0.0283(14) 0.0235(14) 0.0266(15) 0.0005(11) 0.0152(12) 0.0005(11)
C3 0.0281(15) 0.0343(16) 0.0297(16) -0.0038(13) 0.0149(13) -0.0034(12)
C4 0.0342(16) 0.0374(17) 0.0244(16) -0.0050(12) 0.0150(13) -0.0016(13)
C5 0.0315(15) 0.0352(16) 0.0267(15) -0.0027(12) 0.0188(13) -0.0017(12)
C6 0.0273(14) 0.0252(14) 0.0238(14) -0.0004(11) 0.0137(12) 0.0003(11)
C7 0.053(2) 0.0353(18) 0.052(2) 0.0064(15) 0.0368(19) 0.0008(15)
C8 0.0362(17) 0.045(2) 0.056(2) -0.0004(17) 0.0282(17) 0.0005(15)
C9 0.041(2) 0.032(2) 0.033(2) 0.000 0.026(2) 0.000
C10 0.0377(16) 0.0280(15) 0.0378(17) 0.0019(12) 0.0282(15) 0.0025(12)
C11 0.0446(18) 0.0328(16) 0.0354(17) 0.0046(13) 0.0280(16) 0.0033(13)
C12 0.041(3) 0.040(3) 0.039(3) 0.000 0.027(2) 0.000
C13 0.024(2) 0.032(2) 0.024(2) 0.000 0.0127(18) 0.000
C14 0.0204(13) 0.0305(15) 0.0236(14) 0.0002(11) 0.0114(12) -0.0003(11)
C15 0.0267(14) 0.0331(16) 0.0257(15) 0.0043(12) 0.0140(13) 0.0024(12)
C16 0.027(2) 0.037(2) 0.019(2) 0.000 0.0091(18) 0.000
C17 0.0388(18) 0.0354(18) 0.0367(18) 0.0058(14) 0.0171(15) 0.0048(14)
C18 0.0323(15) 0.0433(18) 0.0356(17) -0.0095(14) 0.0211(14) -0.0058(14)
C19 0.120(6) 0.031(3) 0.038(3) 0.000 0.010(4) 0.000
C20 0.123(7) 0.055(4) 0.047(4) 0.000 0.012(4) 0.000
C21 0.123(7) 0.045(4) 0.040(4) 0.000 0.013(4) 0.000
C22 0.150(8) 0.068(5) 0.055(4) 0.000 0.041(5) 0.000
C23 0.164(10) 0.029(3) 0.065(6) 0.000 -0.023(6) 0.000
C24 0.185(14) 0.048(5) 0.101(10) 0.000 0.016(9) 0.000
C25 0.200(13) 0.032(4) 0.050(5) 0.000 -0.037(7) 0.000
C26 0.194(11) 0.030(3) 0.048(5) 0.000 0.019(6) 0.000
C27 0.186(10) 0.034(4) 0.042(4) 0.000 0.001(5) 0.000
C28 0.202(12) 0.049(4) 0.067(6) 0.000 0.057(8) 0.000
C29 0.182(11) 0.041(5) 0.178(12) 0.000 0.082(10) 0.000
C30 0.255(15) 0.056(5) 0.047(5) 0.000 0.022(7) 0.000
O1 0.0339(11) 0.0438(13) 0.0231(11) 0.0004(9) 0.0160(9) 0.0002(9)
O2 0.0379(12) 0.0720(17) 0.0245(12) -0.0117(11) 0.0135(10) -0.0089(12)
O3 0.086(3) 0.0352(18) 0.036(2) 0.000 0.037(2) 0.000
O4 0.070(2) 0.047(2) 0.0313(19) 0.000 0.0303(18) 0.000
O5 0.0489(19) 0.0339(17) 0.0216(16) 0.000 0.0117(15) 0.000
O6 0.051(2) 0.047(2) 0.0250(17) 0.000 0.0137(16) 0.000
Si1 0.0338(5) 0.0271(4) 0.0364(5) 0.0009(4) 0.0240(4) -0.0001(3)
Si2 0.0253(4) 0.0291(4) 0.0252(4) -0.0011(3) 0.0139(3) -0.0001(3)

loop_
_geom_bond_atom_site_label_1
_geom_bond_atom_site_label_2
_geom_bond_distance
_geom_bond_site_symmetry_2
_geom_bond_publ_flag
C1 O1 1.224(3) . ?
C1 C2 1.492(4) . ?
C1 C6 1.498(4) . ?
C2 C3 1.339(4) . ?
C2 Si1 1.885(3) . ?
C3 C4 1.472(4) . ?
C4 O2 1.229(4) . ?
C4 C5 1.475(4) . ?
C5 C6 1.347(4) . ?
C6 Si2 1.874(3) . ?
C7 Si1 1.863(3) . ?
C8 Si1 1.859(3) . ?
C9 O3 1.228(5) . ?
C9 C10 1.494(4) 6_565 ?
C9 C10 1.494(4) . ?
C10 C11 1.343(4) . ?
C10 Si1 1.889(3) . ?
C11 C12 1.478(4) . ?
C12 O4 1.234(5) . ?
C12 C11 1.478(4) 6_565 ?
C13 O5 1.237(5) . ?
C13 C14 1.489(3) 6_565 ?
C13 C14 1.489(3) . ?
C14 C15 1.340(4) . ?
C14 Si2 1.892(3) . ?
C15 C16 1.469(4) . ?
C16 O6 1.225(5) . ?
C16 C15 1.469(4) 6_565 ?
C17 Si2 1.870(3) . ?
C18 Si2 1.848(3) . ?
C19 C21 1.374(11) 5_575 ?
C19 C20 1.376(9) . ?
C19 C22 1.530(11) . ?
C20 C21 1.431(12) . ?
C21 C19 1.374(11) 5_575 ?
C23 C28 1.327(14) . ?
C23 C24 1.357(15) . ?
C23 C29 1.556(15) . ?
C24 C25 1.374(17) . ?
C25 C26 1.432(16) . ?
C26 C27 1.368(11) . ?
C26 C30 1.524(15) . ?
C27 C28 1.416(14) . ?
